data_4111684
loop_
_publ_author_name
'Jay R. Stork'
'Marilyn M. Olmstead'
'Alan L. Balch'

_publ_section_title
;
 Polymorphs with Varying Platinum(II)-Thallium(I) Interactions
;
_journal_name_full 'Journal of the American Chemical Society'
_journal_page_first 6512
_journal_page_last 6513
_journal_paper_doi 10.1021/ja050014a
_journal_volume 127
_journal_year 2005
_chemical_formula_moiety 'C24 H20 As, C6 H9 N6 Pt, 3.5(H2 O)'
_chemical_formula_sum 'C30 H36 As N6 O3.5 Pt'
_chemical_formula_weight 806.66
_chemical_name_common (Ph~4~As)[(C~4~H~9~N~4~)Pt(CN)~2~]^.^3.5H~2~O
_chemical_name_systematic
; 
 ? 
;
_space_group_IT_number 4
_symmetry_cell_setting monoclinic
_symmetry_space_group_name_Hall 'P 2yb'
_symmetry_space_group_name_H-M 'P 1 21 1'
_atom_sites_solution_hydrogens geom
_atom_sites_solution_primary direct
_atom_sites_solution_secondary difmap
_audit_creation_method SHELXL-97
_cell_angle_alpha 90.00
_cell_angle_beta 101.632(2)
_cell_angle_gamma 90.00
_cell_formula_units_Z 4
_cell_length_a 10.7027(13)
_cell_length_b 18.094(2)
_cell_length_c 16.504(2)
_cell_measurement_reflns_used 950
_cell_measurement_temperature 90(2)
_cell_measurement_theta_max 27.8
_cell_measurement_theta_min 2.25
_cell_volume 3130.4(6)
_computing_cell_refinement SAINT
_computing_data_collection 'Apex2 v.1.0-2.2 (Bruker, 2003)'
_computing_data_reduction 'SAINT v7.06A (Bruker, 2004)'
_computing_molecular_graphics 'SHELXTL 5.1 (Sheldrick, 1994)'
_computing_publication_material SHELXL97
_computing_structure_refinement 'SHELXL97 (Sheldrick, 1997)'
_computing_structure_solution 'SHELXS97 (Sheldrick, 1990)'
_diffrn_ambient_temperature 90(2)
_diffrn_detector_area_resol_mean 8.3
_diffrn_measured_fraction_theta_full 0.998
_diffrn_measured_fraction_theta_max 0.998
_diffrn_measurement_device_type 'Bruker SMART Apex II'
_diffrn_measurement_method \w
_diffrn_radiation_monochromator graphite
_diffrn_radiation_source 'fine-focus sealed tube'
_diffrn_radiation_type MoK\a
_diffrn_radiation_wavelength 0.71073
_diffrn_reflns_av_R_equivalents 0.0308
_diffrn_reflns_av_sigmaI/netI 0.0328
_diffrn_reflns_limit_h_max 12
_diffrn_reflns_limit_h_min -12
_diffrn_reflns_limit_k_max 21
_diffrn_reflns_limit_k_min -21
_diffrn_reflns_limit_l_max 19
_diffrn_reflns_limit_l_min -19
_diffrn_reflns_number 47800
_diffrn_reflns_theta_full 25.25
_diffrn_reflns_theta_max 25.25
_diffrn_reflns_theta_min 2.09
_diffrn_standards_number 0
_exptl_absorpt_coefficient_mu 5.573
_exptl_absorpt_correction_T_max 0.75770
_exptl_absorpt_correction_T_min 0.62371
_exptl_absorpt_correction_type multi-scan
_exptl_absorpt_process_details 'SADABS 2.10 (Sheldrick, 2004)'
_exptl_crystal_colour yellow
_exptl_crystal_density_diffrn 1.712
_exptl_crystal_description needle
_exptl_crystal_F_000 1588
_exptl_crystal_size_max 0.08
_exptl_crystal_size_mid 0.07
_exptl_crystal_size_min 0.06
_refine_diff_density_max 4.176
_refine_diff_density_min -1.420
_refine_diff_density_rms 0.176
_refine_ls_abs_structure_details 'Flack H D (1983), Acta Cryst. A39, 876-881'
_refine_ls_abs_structure_Flack 0.00
_refine_ls_extinction_method none
_refine_ls_goodness_of_fit_ref 1.079
_refine_ls_hydrogen_treatment constr
_refine_ls_matrix_type full
_refine_ls_number_parameters 748
_refine_ls_number_reflns 11332
_refine_ls_number_restraints 17
_refine_ls_restrained_S_all 1.079
_refine_ls_R_factor_all 0.0480
_refine_ls_R_factor_gt 0.0447
_refine_ls_shift/su_max 0.003
_refine_ls_shift/su_mean 0.000
_refine_ls_structure_factor_coef Fsqd
_refine_ls_weighting_details 'calc w=1/[\s^2^(Fo^2^)+(0.0594P)^2^+18.5381P] where P=(Fo^2^+2Fc^2^)/3'
_refine_ls_weighting_scheme calc
_refine_ls_wR_factor_gt 0.1112
_refine_ls_wR_factor_ref 0.1130
_reflns_number_gt 10731
_reflns_number_total 11332
_reflns_threshold_expression I>2\s(I)
_cod_data_source_file ja050014asi20041221_034335.cif
_cod_data_source_block jrs89-3
_cod_original_sg_symbol_H-M 'P 21'
_cod_original_formula_sum 'C30 H36 As N6 O3.50 Pt'
_cod_database_code 4111684

loop_
_symmetry_equiv_pos_as_xyz
'x, y, z'
'-x, y+1/2, -z'

loop_
_atom_site_label
_atom_site_type_symbol
_atom_site_fract_x
_atom_site_fract_y
_atom_site_fract_z
_atom_site_U_iso_or_equiv
_atom_site_adp_type
_atom_site_occupancy
_atom_site_symmetry_multiplicity
_atom_site_calc_flag
_atom_site_refinement_flags
_atom_site_disorder_assembly
_atom_site_disorder_group
Pt1 Pt 0.20043(3) 0.11851(2) 0.92235(2) 0.02832(11) Uani 1 1 d . . .
C1 C 0.2179(18) 0.2145(8) 0.6831(8) 0.069(5) Uani 1 1 d . . .
H1A H 0.2782 0.2557 0.6954 0.103 Uiso 1 1 calc R . .
H1B H 0.1437 0.2301 0.6415 0.103 Uiso 1 1 calc R . .
H1C H 0.2595 0.1726 0.6617 0.103 Uiso 1 1 calc R . .
C2 C 0.2526(11) 0.1637(6) 0.8225(6) 0.033(2) Uani 1 1 d . . .
C3 C 0.3891(8) 0.0942(5) 0.9440(6) 0.022(2) Uani 1 1 d . . .
C4 C 0.5880(11) 0.0484(7) 1.0280(7) 0.041(3) Uani 1 1 d . . .
H4A H 0.6125 0.0205 0.9827 0.061 Uiso 1 1 calc R . .
H4B H 0.6135 0.0209 1.0798 0.061 Uiso 1 1 calc R . .
H4C H 0.6306 0.0966 1.0331 0.061 Uiso 1 1 calc R . .
C5 C 0.0192(12) 0.1523(9) 0.9015(8) 0.055(4) Uani 1 1 d . . .
C6 C 0.1701(10) 0.0626(5) 1.0168(6) 0.029(2) Uani 1 1 d . . .
N1 N 0.1776(12) 0.1930(6) 0.7562(6) 0.057(3) Uani 1 1 d . . .
H1 H 0.0967 0.1996 0.7579 0.068 Uiso 1 1 calc R . .
N2 N 0.3740(9) 0.1562(5) 0.8239(5) 0.034(2) Uani 1 1 d . . .
H2 H 0.4069 0.1745 0.7835 0.041 Uiso 1 1 calc R . .
N3 N 0.4548(7) 0.1182(6) 0.8913(5) 0.0307(17) Uani 1 1 d . . .
N4 N 0.4526(9) 0.0590(5) 1.0108(6) 0.034(2) Uani 1 1 d . . .
H4 H 0.4089 0.0412 1.0463 0.041 Uiso 1 1 calc R . .
N5 N -0.0883(10) 0.1737(8) 0.8877(7) 0.066(4) Uani 1 1 d . . .
N6 N 0.1571(11) 0.0242(6) 1.0713(7) 0.048(3) Uani 1 1 d . . .
Pt2 Pt 0.28593(4) 0.49391(2) 0.55197(3) 0.03736(13) Uani 1 1 d . . .
C7 C 0.3038(12) 0.3813(9) 0.7905(8) 0.058(4) Uani 1 1 d . . .
H7A H 0.2795 0.4222 0.8230 0.086 Uiso 1 1 calc R . .
H7B H 0.3789 0.3563 0.8225 0.086 Uiso 1 1 calc R . .
H7C H 0.2330 0.3462 0.7772 0.086 Uiso 1 1 calc R . .
C8 C 0.2520(10) 0.4417(6) 0.6507(7) 0.035(3) Uani 1 1 d . . .
C9 C 0.0957(10) 0.5079(7) 0.5398(8) 0.042(3) Uani 1 1 d . . .
C10 C -0.1161(12) 0.5431(10) 0.4588(9) 0.057(4) Uani 1 1 d . . .
H10A H -0.1486 0.4933 0.4654 0.085 Uiso 1 1 calc R . .
H10B H -0.1486 0.5604 0.4022 0.085 Uiso 1 1 calc R . .
H10C H -0.1445 0.5768 0.4980 0.085 Uiso 1 1 calc R . .
C11 C 0.2985(12) 0.5591(8) 0.4543(9) 0.047(3) Uani 1 1 d . . .
C12 C 0.4701(10) 0.4696(7) 0.5716(7) 0.038(3) Uani 1 1 d . . .
N7 N 0.3338(9) 0.4103(5) 0.7135(6) 0.042(3) Uani 1 1 d . . .
H7 H 0.4137 0.4068 0.7081 0.051 Uiso 1 1 calc R . .
N8 N 0.1289(8) 0.4418(6) 0.6603(6) 0.040(2) Uani 1 1 d . . .
N9 N 0.0423(8) 0.4788(5) 0.5957(5) 0.036(2) Uani 1 1 d . . .
H9 H -0.0403 0.4814 0.5942 0.043 Uiso 1 1 calc R . .
N10 N 0.0232(9) 0.5415(6) 0.4749(6) 0.040(2) Uani 1 1 d . . .
H10 H 0.0618 0.5641 0.4396 0.047 Uiso 1 1 calc R . .
N11 N 0.2965(11) 0.5998(7) 0.4013(7) 0.055(3) Uani 1 1 d . . .
N12 N 0.5762(10) 0.4510(7) 0.5812(7) 0.052(3) Uani 1 1 d . . .
As1 As 0.47041(8) 0.31734(5) 0.13747(5) 0.01574(18) Uani 1 1 d . . .
C13 C 0.5957(9) 0.3192(5) 0.0709(5) 0.0193(18) Uani 1 1 d . . .
C14 C 0.6986(10) 0.3701(6) 0.0883(8) 0.034(2) Uani 1 1 d . . .
H14 H 0.7111 0.4016 0.1353 0.041 Uiso 1 1 calc R . .
C15 C 0.7804(9) 0.3711(6) 0.0320(6) 0.024(2) Uiso 1 1 d . . .
H15 H 0.8476 0.4063 0.0398 0.029 Uiso 1 1 calc R . .
C16 C 0.7682(10) 0.3241(6) -0.0329(7) 0.034(2) Uani 1 1 d . . .
H16 H 0.8294 0.3247 -0.0674 0.041 Uiso 1 1 calc R . .
C17 C 0.6663(11) 0.2748(7) -0.0494(7) 0.036(3) Uani 1 1 d . . .
H17 H 0.6552 0.2439 -0.0969 0.044 Uiso 1 1 calc R . .
C18 C 0.5817(10) 0.2710(5) 0.0031(6) 0.027(2) Uani 1 1 d . . .
H18 H 0.5143 0.2360 -0.0065 0.032 Uiso 1 1 calc R . .
C19 C 0.3090(8) 0.3474(5) 0.0725(6) 0.0180(18) Uani 1 1 d . . .
C20 C 0.2526(10) 0.3077(7) 0.0041(6) 0.036(3) Uani 1 1 d . . .
H20 H 0.2895 0.2623 -0.0082 0.043 Uiso 1 1 calc R . .
C21 C 0.1441(10) 0.3328(8) -0.0462(7) 0.045(3) Uani 1 1 d . . .
H21 H 0.1059 0.3048 -0.0935 0.054 Uiso 1 1 calc R . .
C22 C 0.0883(9) 0.3997(6) -0.0287(7) 0.030(2) Uani 1 1 d . . .
H22 H 0.0147 0.4184 -0.0650 0.036 Uiso 1 1 calc R . .
C23 C 0.1417(10) 0.4374(6) 0.0411(7) 0.029(2) Uani 1 1 d . . .
H23 H 0.1011 0.4809 0.0550 0.035 Uiso 1 1 calc R . .
C24 C 0.2551(8) 0.4136(5) 0.0933(6) 0.0204(19) Uani 1 1 d . . .
H24 H 0.2936 0.4413 0.1407 0.024 Uiso 1 1 calc R . .
C25 C 0.5158(8) 0.3804(5) 0.2321(6) 0.0199(19) Uani 1 1 d . . .
C26 C 0.5366(9) 0.4560(5) 0.2226(6) 0.025(2) Uani 1 1 d . . .
H26 H 0.5342 0.4764 0.1693 0.030 Uiso 1 1 calc R . .
C27 C 0.5606(9) 0.5001(6) 0.2915(6) 0.029(2) Uani 1 1 d . . .
H27 H 0.5753 0.5514 0.2855 0.035 Uiso 1 1 calc R . .
C28 C 0.5637(10) 0.4724(7) 0.3675(7) 0.036(3) Uani 1 1 d . . .
H28 H 0.5814 0.5038 0.4146 0.044 Uiso 1 1 calc R . .
C29 C 0.5408(10) 0.3971(6) 0.3768(6) 0.029(2) Uani 1 1 d . . .
H29 H 0.5416 0.3780 0.4306 0.035 Uiso 1 1 calc R . .
C30 C 0.5172(9) 0.3502(6) 0.3101(6) 0.023(2) Uani 1 1 d . . .
H30 H 0.5023 0.2991 0.3167 0.028 Uiso 1 1 calc R . .
C31 C 0.4604(9) 0.2170(5) 0.1746(6) 0.0218(19) Uani 1 1 d . . .
C32 C 0.5701(10) 0.1797(5) 0.2026(6) 0.026(2) Uani 1 1 d . . .
H32 H 0.6502 0.2004 0.1987 0.031 Uiso 1 1 calc R . .
C33 C 0.5627(11) 0.1106(7) 0.2371(6) 0.034(2) Uani 1 1 d . . .
H33 H 0.6389 0.0833 0.2557 0.041 Uiso 1 1 calc R . .
C34 C 0.4470(11) 0.0799(6) 0.2451(6) 0.031(2) Uani 1 1 d . . .
H34 H 0.4448 0.0328 0.2703 0.037 Uiso 1 1 calc R . .
C35 C 0.3331(10) 0.1187(7) 0.2160(6) 0.032(2) Uani 1 1 d . . .
H35 H 0.2533 0.0971 0.2190 0.039 Uiso 1 1 calc R . .
C36 C 0.3380(9) 0.1905(6) 0.1821(6) 0.024(2) Uani 1 1 d . . .
H36 H 0.2633 0.2195 0.1652 0.029 Uiso 1 1 calc R . .
As2 As 0.03252(9) 0.27540(5) 0.35223(5) 0.0202(2) Uani 1 1 d . . .
C37 C 0.1942(9) 0.2470(6) 0.4154(6) 0.026(2) Uani 1 1 d . . .
C38 C 0.2492(9) 0.1800(6) 0.4035(6) 0.025(2) Uani 1 1 d . . .
H38 H 0.2089 0.1487 0.3598 0.030 Uiso 1 1 calc R . .
C39 C 0.3613(9) 0.1576(6) 0.4538(6) 0.028(2) Uani 1 1 d . . .
H39 H 0.3969 0.1108 0.4456 0.033 Uiso 1 1 calc R . .
C40 C 0.4223(10) 0.2040(7) 0.5172(7) 0.037(3) Uani 1 1 d . . .
H40 H 0.4990 0.1889 0.5530 0.045 Uiso 1 1 calc R . .
C41 C 0.3681(11) 0.2739(8) 0.5271(7) 0.043(3) Uani 1 1 d . . .
H41 H 0.4109 0.3066 0.5687 0.051 Uiso 1 1 calc R . .
C42 C 0.2556(10) 0.2952(8) 0.4782(7) 0.042(3) Uani 1 1 d . . .
H42 H 0.2190 0.3417 0.4863 0.050 Uiso 1 1 calc R . .
C43 C 0.0422(9) 0.3746(5) 0.3131(5) 0.0187(18) Uani 1 1 d . . .
C44 C 0.1563(11) 0.4043(6) 0.3049(6) 0.033(2) Uani 1 1 d . . .
H44 H 0.2320 0.3762 0.3216 0.040 Uiso 1 1 calc R . .
C45 C 0.1639(10) 0.4729(6) 0.2735(8) 0.039(3) Uani 1 1 d . . .
H45 H 0.2438 0.4942 0.2701 0.047 Uiso 1 1 calc R . .
C46 C 0.0457(14) 0.5124(6) 0.2455(7) 0.049(3) Uani 1 1 d . . .
H46 H 0.0473 0.5592 0.2196 0.059 Uiso 1 1 calc R . .
C47 C -0.0676(11) 0.4838(7) 0.2554(6) 0.040(3) Uani 1 1 d . . .
H47 H -0.1433 0.5122 0.2398 0.048 Uiso 1 1 calc R . .
C48 C -0.0739(10) 0.4117(6) 0.2891(6) 0.031(2) Uani 1 1 d . . .
H48 H -0.1525 0.3901 0.2950 0.037 Uiso 1 1 calc R . .
C49 C -0.0152(8) 0.2116(6) 0.2591(6) 0.027(2) Uani 1 1 d . . .
C50 C -0.0248(10) 0.2401(6) 0.1814(6) 0.028(2) Uani 1 1 d . . .
H50 H -0.0120 0.2913 0.1732 0.034 Uiso 1 1 calc R . .
C51 C -0.0550(10) 0.1902(7) 0.1123(6) 0.035(2) Uani 1 1 d . . .
H51 H -0.0577 0.2077 0.0578 0.042 Uiso 1 1 calc R . .
C52 C -0.0795(9) 0.1184(7) 0.1253(6) 0.033(2) Uani 1 1 d . . .
H52 H -0.1039 0.0863 0.0793 0.039 Uiso 1 1 calc R . .
C53 C -0.0697(10) 0.0912(6) 0.2031(7) 0.032(2) Uani 1 1 d . . .
H53 H -0.0845 0.0401 0.2104 0.038 Uiso 1 1 calc R . .
C54 C -0.0386(9) 0.1365(6) 0.2723(6) 0.026(2) Uani 1 1 d . . .
H54 H -0.0333 0.1174 0.3265 0.032 Uiso 1 1 calc R . .
C55 C -0.0921(9) 0.2737(5) 0.4213(5) 0.0211(19) Uani 1 1 d . . .
C56 C -0.0761(10) 0.3243(7) 0.4851(7) 0.034(2) Uani 1 1 d . . .
H56 H -0.0051 0.3570 0.4944 0.041 Uiso 1 1 calc R . .
C57 C -0.1656(11) 0.3267(6) 0.5356(6) 0.034(2) Uani 1 1 d . . .
H57 H -0.1583 0.3633 0.5775 0.040 Uiso 1 1 calc R . .
C58 C -0.2648(12) 0.2765(8) 0.5257(6) 0.043(3) Uani 1 1 d . . .
H58 H -0.3179 0.2740 0.5654 0.051 Uiso 1 1 calc R . .
C59 C -0.2887(12) 0.2252(7) 0.4505(8) 0.042(3) Uani 1 1 d . . .
H59 H -0.3638 0.1962 0.4359 0.050 Uiso 1 1 calc R . .
C60 C -0.1949(5) 0.2240(3) 0.4061(3) 0.026(2) Uani 1 1 d . . .
H60 H -0.1990 0.1884 0.3633 0.031 Uiso 1 1 calc R . .
O1W O 0.8188(5) 0.5096(3) 0.6559(3) 0.0252(15) Uani 1 1 d RD . .
H1W H 0.8402 0.4973 0.6100 0.030 Uiso 1 1 d D . .
H2W H 0.8259 0.4735 0.6915 0.030 Uiso 1 1 d D . .
O2W O 0.6856(8) 0.0900(5) 0.8394(7) 0.064(3) Uani 1 1 d D . .
H3W H 0.7558 0.0909 0.8779 0.076 Uiso 1 1 d D . .
H4W H 0.6186 0.0946 0.8623 0.076 Uiso 1 1 d D . .
O3W O 0.8090(8) 0.4326(4) 0.7937(6) 0.051(2) Uani 1 1 d D . .
H5W H 0.8854 0.4268 0.7810 0.061 Uiso 1 1 d D . .
H6W H 0.7668 0.3909 0.7867 0.061 Uiso 1 1 d D . .
O4W O 0.9891(8) 0.3460(4) 0.7480(5) 0.049(2) Uani 1 1 d D . .
H7W H 0.9972 0.3649 0.6997 0.059 Uiso 1 1 d D . .
H8W H 0.9857 0.2969 0.7431 0.059 Uiso 1 1 d D . .
O5W O 0.5953(8) 0.3478(5) 0.7281(6) 0.064(3) Uani 1 1 d D . .
H9W H 0.5857 0.3866 0.6946 0.077 Uiso 1 1 d D . .
H10W H 0.5292 0.3180 0.7137 0.077 Uiso 1 1 d D . .
O6W O 0.8857(11) 0.2041(5) 0.7107(5) 0.070(3) Uani 1 1 d D . .
H11W H 0.8388 0.1729 0.6769 0.083 Uiso 1 1 d D . .
H12W H 0.8956 0.1878 0.7624 0.083 Uiso 1 1 d D . .
O7W O 0.5335(10) 0.2016(7) 0.7208(7) 0.054(3) Uani 0.75 1 d PD A 1
H13W H 0.5044 0.2442 0.7352 0.065 Uiso 0.75 1 d PD B 1
H14W H 0.6104 0.1923 0.7535 0.065 Uiso 0.75 1 d PD C 1
O7WA O 0.595(2) 0.1767(13) 0.7294(12) 0.022(6) Uiso 0.25 1 d PD D 2
H15W H 0.6515 0.1531 0.7053 0.027 Uiso 0.25 1 d PD E 2
H16W H 0.5489 0.2057 0.6903 0.027 Uiso 0.25 1 d PD F 2

loop_
_atom_site_aniso_label
_atom_site_aniso_U_11
_atom_site_aniso_U_22
_atom_site_aniso_U_33
_atom_site_aniso_U_23
_atom_site_aniso_U_13
_atom_site_aniso_U_12
Pt1 0.02123(18) 0.0356(2) 0.02731(19) -0.01210(17) 0.00305(13) 0.00272(17)
C1 0.121(14) 0.036(7) 0.044(8) -0.009(6) 0.001(8) 0.014(8)
C2 0.045(7) 0.034(6) 0.021(5) -0.006(4) 0.010(4) 0.015(5)
C3 0.016(4) 0.022(5) 0.030(5) -0.013(4) 0.007(4) 0.006(4)
C4 0.033(6) 0.042(7) 0.042(6) -0.009(5) -0.005(5) 0.019(5)
C5 0.030(6) 0.088(11) 0.041(7) -0.044(7) -0.006(5) 0.017(6)
C6 0.038(6) 0.019(5) 0.034(6) -0.005(4) 0.018(5) -0.013(4)
N1 0.082(8) 0.052(7) 0.032(5) 0.003(5) 0.001(5) 0.044(6)
N2 0.045(6) 0.032(5) 0.028(4) 0.001(4) 0.014(4) 0.012(4)
N3 0.030(4) 0.030(4) 0.033(4) -0.007(4) 0.009(3) 0.001(4)
N4 0.040(5) 0.032(5) 0.033(5) 0.000(4) 0.012(4) -0.006(4)
N5 0.039(6) 0.114(11) 0.038(6) -0.031(6) -0.005(5) 0.024(7)
N6 0.058(7) 0.032(5) 0.059(7) -0.018(5) 0.021(5) -0.023(5)
Pt2 0.0215(2) 0.0391(2) 0.0505(3) -0.0324(2) 0.00488(17) -0.00365(18)
C7 0.037(7) 0.075(10) 0.052(8) -0.028(7) -0.012(6) 0.025(7)
C8 0.025(5) 0.021(5) 0.058(7) -0.021(5) 0.003(5) 0.001(4)
C9 0.025(5) 0.042(7) 0.060(8) -0.026(6) 0.009(5) -0.002(5)
C10 0.033(7) 0.088(11) 0.051(8) -0.007(7) 0.013(6) 0.013(7)
C11 0.037(7) 0.051(8) 0.047(8) -0.022(7) -0.007(6) 0.003(6)
C12 0.018(5) 0.050(7) 0.044(6) -0.029(5) 0.002(4) -0.007(5)
N7 0.025(4) 0.037(5) 0.058(6) -0.033(5) -0.007(4) 0.004(4)
N8 0.022(4) 0.051(6) 0.041(5) -0.016(5) -0.005(4) 0.011(4)
N9 0.023(4) 0.049(6) 0.035(5) -0.014(4) 0.002(4) 0.013(4)
N10 0.028(5) 0.049(6) 0.043(5) -0.010(5) 0.009(4) 0.015(4)
N11 0.054(7) 0.056(8) 0.049(6) -0.030(6) -0.005(5) -0.003(5)
N12 0.033(6) 0.066(7) 0.055(7) -0.036(6) 0.005(5) 0.001(5)
As1 0.0169(4) 0.0107(4) 0.0188(4) 0.0010(3) 0.0016(3) -0.0003(3)
C13 0.021(4) 0.013(4) 0.024(4) 0.003(4) 0.005(4) 0.004(4)
C14 0.030(6) 0.021(5) 0.055(7) -0.002(5) 0.020(5) 0.000(4)
C16 0.029(5) 0.029(6) 0.052(7) 0.001(5) 0.026(5) 0.002(4)
C17 0.045(7) 0.034(6) 0.033(6) -0.008(5) 0.015(5) 0.005(5)
C18 0.035(5) 0.014(4) 0.031(5) -0.002(4) 0.009(4) 0.005(4)
C19 0.018(4) 0.012(4) 0.023(5) 0.002(3) 0.002(4) 0.001(3)
C20 0.033(6) 0.043(7) 0.026(5) -0.012(5) -0.006(4) 0.019(5)
C21 0.024(5) 0.066(9) 0.039(6) -0.029(6) -0.005(5) 0.010(6)
C22 0.012(4) 0.039(6) 0.037(6) 0.006(5) 0.000(4) 0.005(4)
C23 0.024(5) 0.024(5) 0.043(6) 0.012(5) 0.011(4) 0.009(4)
C24 0.016(4) 0.015(4) 0.028(5) 0.000(4) 0.000(4) -0.003(4)
C25 0.018(4) 0.013(4) 0.028(5) 0.006(4) 0.001(4) 0.001(3)
C26 0.022(5) 0.011(5) 0.039(6) 0.002(4) 0.000(4) -0.004(4)
C27 0.029(5) 0.015(4) 0.042(6) -0.003(5) 0.001(4) 0.001(4)
C28 0.025(5) 0.044(7) 0.039(6) -0.015(5) 0.002(4) -0.002(5)
C29 0.026(5) 0.032(6) 0.028(5) -0.006(4) 0.002(4) 0.007(4)
C30 0.025(5) 0.021(5) 0.022(5) -0.004(4) 0.000(4) 0.003(4)
C31 0.029(5) 0.017(5) 0.022(5) 0.001(4) 0.011(4) -0.005(4)
C32 0.037(6) 0.014(5) 0.025(5) -0.001(4) 0.001(4) -0.002(4)
C33 0.045(6) 0.028(6) 0.023(5) 0.011(5) -0.006(4) 0.002(5)
C34 0.044(6) 0.023(5) 0.026(5) 0.002(4) 0.007(4) -0.003(5)
C35 0.038(5) 0.030(5) 0.034(5) 0.007(5) 0.019(4) -0.018(5)
C36 0.019(5) 0.033(5) 0.023(5) -0.015(4) 0.010(4) -0.006(4)
As2 0.0174(4) 0.0230(5) 0.0192(4) -0.0032(4) 0.0011(3) 0.0005(4)
C37 0.018(5) 0.040(6) 0.020(5) 0.002(4) 0.000(4) 0.001(4)
C38 0.024(5) 0.022(5) 0.030(5) -0.005(4) 0.007(4) -0.003(4)
C39 0.021(5) 0.025(5) 0.037(5) -0.003(4) 0.005(4) -0.003(4)
C40 0.025(5) 0.060(8) 0.026(5) -0.009(5) 0.002(4) 0.006(5)
C41 0.037(6) 0.060(8) 0.030(6) -0.033(6) 0.004(5) -0.010(6)
C42 0.018(5) 0.064(8) 0.044(6) -0.031(6) 0.008(5) -0.007(5)
C43 0.034(5) 0.012(4) 0.008(4) 0.000(3) 0.000(3) -0.004(4)
C44 0.041(6) 0.032(6) 0.025(5) -0.001(4) 0.003(4) 0.001(5)
C45 0.023(5) 0.034(6) 0.062(7) -0.021(5) 0.009(5) -0.012(4)
C46 0.079(10) 0.028(7) 0.040(7) 0.003(5) 0.010(6) -0.031(6)
C47 0.045(6) 0.037(7) 0.028(5) 0.004(5) -0.013(5) 0.013(5)
C48 0.031(6) 0.028(5) 0.030(5) -0.001(4) -0.001(4) -0.006(4)
C49 0.011(4) 0.051(7) 0.016(4) -0.006(4) -0.002(3) -0.001(4)
C50 0.028(5) 0.028(5) 0.031(5) -0.001(4) 0.010(4) 0.005(4)
C51 0.031(6) 0.050(7) 0.019(5) -0.006(5) -0.005(4) -0.001(5)
C52 0.031(5) 0.035(5) 0.030(5) -0.010(5) 0.001(4) 0.006(5)
C53 0.026(5) 0.025(5) 0.046(6) -0.011(5) 0.006(4) 0.001(4)
C54 0.017(4) 0.036(6) 0.022(5) -0.005(4) -0.005(3) 0.003(4)
C55 0.023(5) 0.022(5) 0.016(4) 0.000(4) -0.001(3) 0.005(4)
C56 0.026(5) 0.044(7) 0.034(6) -0.008(5) 0.009(4) -0.003(5)
C57 0.040(6) 0.032(6) 0.030(5) -0.005(5) 0.008(5) 0.001(5)
C58 0.047(7) 0.069(9) 0.015(5) -0.007(5) 0.013(5) 0.005(6)
C59 0.040(6) 0.046(7) 0.039(6) 0.034(6) 0.008(5) 0.001(5)
C60 0.020(5) 0.023(5) 0.034(5) -0.003(4) 0.004(4) 0.002(4)
O1W 0.023(3) 0.020(4) 0.031(4) -0.002(3) 0.002(3) 0.004(3)
O2W 0.058(6) 0.031(5) 0.121(9) -0.007(5) 0.063(6) 0.000(4)
O3W 0.048(5) 0.037(5) 0.072(6) 0.007(4) 0.023(4) 0.007(4)
O4W 0.056(5) 0.040(5) 0.048(5) -0.021(4) 0.004(4) 0.016(4)
O5W 0.034(5) 0.071(7) 0.084(7) 0.021(6) 0.005(5) 0.020(5)
O6W 0.106(8) 0.035(5) 0.053(6) 0.003(4) -0.017(5) 0.028(5)
O7W 0.043(7) 0.074(9) 0.043(7) 0.003(6) 0.003(5) -0.018(7)

loop_
_atom_type_symbol
_atom_type_description
_atom_type_scat_dispersion_real
_atom_type_scat_dispersion_imag
_atom_type_scat_source
C C 0.0033 0.0016 'International Tables Vol C Tables 4.2.6.8 and 6.1.1.4'
H H 0.0000 0.0000 'International Tables Vol C Tables 4.2.6.8 and 6.1.1.4'
N N 0.0061 0.0033 'International Tables Vol C Tables 4.2.6.8 and 6.1.1.4'
O O 0.0106 0.0060 'International Tables Vol C Tables 4.2.6.8 and 6.1.1.4'
As As 0.0499 2.0058 'International Tables Vol C Tables 4.2.6.8 and 6.1.1.4'
Pt Pt -1.7033 8.3905 'International Tables Vol C Tables 4.2.6.8 and 6.1.1.4'

loop_
_geom_angle_atom_site_label_1
_geom_angle_atom_site_label_2
_geom_angle_atom_site_label_3
_geom_angle
C6 Pt1 C5 89.1(6)
C6 Pt1 C2 170.7(4)
C5 Pt1 C2 98.9(6)
C6 Pt1 C3 93.8(4)
C5 Pt1 C3 174.7(6)
C2 Pt1 C3 78.6(4)
N1 C1 H1A 109.5
N1 C1 H1B 109.5
H1A C1 H1B 109.5
N1 C1 H1C 109.5
H1A C1 H1C 109.5
H1B C1 H1C 109.5
N2 C2 N1 119.5(11)
N2 C2 Pt1 112.5(7)
N1 C2 Pt1 127.8(10)
N3 C3 N4 117.3(9)
N3 C3 Pt1 117.6(7)
N4 C3 Pt1 125.0(7)
N4 C4 H4A 109.5
N4 C4 H4B 109.5
H4A C4 H4B 109.5
N4 C4 H4C 109.5
H4A C4 H4C 109.5
H4B C4 H4C 109.5
N5 C5 Pt1 178.4(16)
N6 C6 Pt1 174.4(10)
C2 N1 C1 125.0(13)
C2 N1 H1 117.5
C1 N1 H1 117.5
C2 N2 N3 120.4(9)
C2 N2 H2 119.8
N3 N2 H2 119.8
C3 N3 N2 110.8(8)
C3 N4 C4 123.6(9)
C3 N4 H4 118.2
C4 N4 H4 118.2
C8 Pt2 C12 95.8(5)
C8 Pt2 C9 78.1(5)
C12 Pt2 C9 173.3(6)
C8 Pt2 C11 170.6(5)
C12 Pt2 C11 92.0(5)
C9 Pt2 C11 94.3(5)
N7 C7 H7A 109.5
N7 C7 H7B 109.5
H7A C7 H7B 109.5
N7 C7 H7C 109.5
H7A C7 H7C 109.5
H7B C7 H7C 109.5
N7 C8 N8 114.1(11)
N7 C8 Pt2 129.7(9)
N8 C8 Pt2 116.0(8)
N9 C9 N10 119.3(10)
N9 C9 Pt2 117.4(9)
N10 C9 Pt2 123.2(9)
N10 C10 H10A 109.5
N10 C10 H10B 109.5
H10A C10 H10B 109.5
N10 C10 H10C 109.5
H10A C10 H10C 109.5
H10B C10 H10C 109.5
N11 C11 Pt2 173.4(12)
N12 C12 Pt2 175.8(10)
C8 N7 C7 126.6(10)
C8 N7 H7 116.7
C7 N7 H7 116.7
C8 N8 N9 114.3(10)
C9 N9 N8 114.2(9)
C9 N9 H9 122.9
N8 N9 H9 122.9
C9 N10 C10 124.2(11)
C9 N10 H10 117.9
C10 N10 H10 117.9
C13 As1 C25 111.6(4)
C13 As1 C19 109.4(4)
C25 As1 C19 109.8(4)
C13 As1 C31 107.0(4)
C25 As1 C31 108.9(4)
C19 As1 C31 110.1(4)
C18 C13 C14 121.2(9)
C18 C13 As1 118.4(7)
C14 C13 As1 120.3(7)
C15 C14 C13 115.9(10)
C15 C14 H14 122.0
C13 C14 H14 122.0
C16 C15 C14 123.0(10)
C16 C15 H15 118.5
C14 C15 H15 118.5
C15 C16 C17 120.3(10)
C15 C16 H16 119.9
C17 C16 H16 119.9
C18 C17 C16 119.9(10)
C18 C17 H17 120.1
C16 C17 H17 120.1
C17 C18 C13 119.6(10)
C17 C18 H18 120.2
C13 C18 H18 120.2
C20 C19 C24 121.0(9)
C20 C19 As1 120.6(7)
C24 C19 As1 118.2(7)
C21 C20 C19 120.5(10)
C21 C20 H20 119.8
C19 C20 H20 119.8
C20 C21 C22 120.4(10)
C20 C21 H21 119.8
C22 C21 H21 119.8
C23 C22 C21 118.8(9)
C23 C22 H22 120.6
C21 C22 H22 120.6
C22 C23 C24 122.0(10)
C22 C23 H23 119.0
C24 C23 H23 119.0
C19 C24 C23 117.2(9)
C19 C24 H24 121.4
C23 C24 H24 121.4
C30 C25 C26 120.9(9)
C30 C25 As1 118.2(7)
C26 C25 As1 120.7(7)
C27 C26 C25 118.9(10)
C27 C26 H26 120.6
C25 C26 H26 120.6
C28 C27 C26 121.5(11)
C28 C27 H27 119.2
C26 C27 H27 119.2
C27 C28 C29 119.6(10)
C27 C28 H28 120.2
C29 C28 H28 120.2
C30 C29 C28 121.4(10)
C30 C29 H29 119.3
C28 C29 H29 119.3
C29 C30 C25 117.7(10)
C29 C30 H30 121.2
C25 C30 H30 121.2
C32 C31 C36 123.6(9)
C32 C31 As1 118.6(7)
C36 C31 As1 117.1(8)
C31 C32 C33 118.3(10)
C31 C32 H32 120.9
C33 C32 H32 120.9
C32 C33 C34 121.8(10)
C32 C33 H33 119.1
C34 C33 H33 119.1
C33 C34 C35 119.8(10)
C33 C34 H34 120.1
C35 C34 H34 120.1
C34 C35 C36 119.5(9)
C34 C35 H35 120.2
C36 C35 H35 120.2
C35 C36 C31 116.8(9)
C35 C36 H36 121.6
C31 C36 H36 121.6
C37 As2 C49 110.1(4)
C37 As2 C43 109.4(4)
C49 As2 C43 108.6(4)
C37 As2 C55 109.5(4)
C49 As2 C55 111.3(4)
C43 As2 C55 107.8(4)
C38 C37 C42 119.9(10)
C38 C37 As2 121.8(8)
C42 C37 As2 118.2(9)
C39 C38 C37 121.3(9)
C39 C38 H38 119.4
C37 C38 H38 119.4
C38 C39 C40 119.6(10)
C38 C39 H39 120.2
C40 C39 H39 120.2
C39 C40 C41 119.0(10)
C39 C40 H40 120.5
C41 C40 H40 120.5
C42 C41 C40 121.1(10)
C42 C41 H41 119.4
C40 C41 H41 119.4
C41 C42 C37 119.1(12)
C41 C42 H42 120.5
C37 C42 H42 120.5
C44 C43 C48 123.0(9)
C44 C43 As2 120.8(8)
C48 C43 As2 116.1(7)
C45 C44 C43 121.5(11)
C45 C44 H44 119.2
C43 C44 H44 119.2
C44 C45 C46 117.4(10)
C44 C45 H45 121.3
C46 C45 H45 121.3
C47 C46 C45 121.2(10)
C47 C46 H46 119.4
C45 C46 H46 119.4
C46 C47 C48 120.6(11)
C46 C47 H47 119.7
C48 C47 H47 119.7
C43 C48 C47 116.1(10)
C43 C48 H48 121.9
C47 C48 H48 121.9
C50 C49 C54 121.9(9)
C50 C49 As2 119.0(9)
C54 C49 As2 119.1(7)
C49 C50 C51 118.0(10)
C49 C50 H50 121.0
C51 C50 H50 121.0
C52 C51 C50 119.8(10)
C52 C51 H51 120.1
C50 C51 H51 120.1
C51 C52 C53 121.1(10)
C51 C52 H52 119.4
C53 C52 H52 119.4
C52 C53 C54 121.6(11)
C52 C53 H53 119.2
C54 C53 H53 119.2
C53 C54 C49 117.5(10)
C53 C54 H54 121.2
C49 C54 H54 121.2
C56 C55 C60 122.3(9)
C56 C55 As2 116.6(8)
C60 C55 As2 121.2(6)
C55 C56 C57 118.8(10)
C55 C56 H56 120.6
C57 C56 H56 120.6
C58 C57 C56 121.0(10)
C58 C57 H57 119.5
C56 C57 H57 119.5
C57 C58 C59 119.5(10)
C57 C58 H58 120.2
C59 C58 H58 120.2
C60 C59 C58 115.3(10)
C60 C59 H59 122.4
C58 C59 H59 122.4
C59 C60 C55 122.2(8)
C59 C60 H60 118.9
C55 C60 H60 118.9
H1W O1W H2W 113.4
H3W O2W H4W 109.9
H5W O3W H6W 110.1
H7W O4W H8W 108.1
H9W O5W H10W 109.3
H11W O6W H12W 109.7
H13W O7W H14W 109.3
H13W O7W H16W 108.0
H14W O7W H16W 99.4
H14W O7WA H15W 118.5
H14W O7WA H16W 107.4
H15W O7WA H16W 106.2

loop_
_geom_bond_atom_site_label_1
_geom_bond_atom_site_label_2
_geom_bond_distance
Pt1 C6 1.940(10)
Pt1 C5 1.996(12)
Pt1 C2 2.017(11)
Pt1 C3 2.027(9)
C1 N1 1.415(19)
C1 H1A 0.9800
C1 H1B 0.9800
C1 H1C 0.9800
C2 N2 1.302(15)
C2 N1 1.330(14)
C3 N3 1.299(13)
C3 N4 1.335(13)
C4 N4 1.432(14)
C4 H4A 0.9800
C4 H4B 0.9800
C4 H4C 0.9800
C5 N5 1.191(16)
C6 N6 1.166(14)
N1 H1 0.8800
N2 N3 1.439(12)
N2 H2 0.8800
N4 H4 0.8800
Pt2 C8 1.980(13)
Pt2 C12 1.981(11)
Pt2 C9 2.021(11)
Pt2 C11 2.024(17)
C7 N7 1.468(19)
C7 H7A 0.9800
C7 H7B 0.9800
C7 H7C 0.9800
C8 N7 1.341(15)
C8 N8 1.359(14)
C9 N9 1.293(16)
C9 N10 1.335(16)
C10 N10 1.461(15)
C10 H10A 0.9800
C10 H10B 0.9800
C10 H10C 0.9800
C11 N11 1.140(18)
C12 N12 1.165(15)
N7 H7 0.8800
N8 N9 1.430(13)
N9 H9 0.8800
N10 H10 0.8800
As1 C13 1.898(9)
As1 C25 1.917(9)
As1 C19 1.919(9)
As1 C31 1.927(9)
C13 C18 1.403(13)
C13 C14 1.420(14)
C14 C15 1.399(14)
C14 H14 0.9500
C15 C16 1.354(16)
C15 H15 0.9500
C16 C17 1.391(16)
C16 H16 0.9500
C17 C18 1.375(15)
C17 H17 0.9500
C18 H18 0.9500
C19 C20 1.370(14)
C19 C24 1.404(13)
C20 C21 1.363(15)
C20 H20 0.9500
C21 C22 1.407(16)
C21 H21 0.9500
C22 C23 1.361(16)
C22 H22 0.9500
C23 C24 1.407(13)
C23 H23 0.9500
C24 H24 0.9500
C25 C30 1.395(13)
C25 C26 1.400(13)
C26 C27 1.370(15)
C26 H26 0.9500
C27 C28 1.344(16)
C27 H27 0.9500
C28 C29 1.398(16)
C28 H28 0.9500
C29 C30 1.373(14)
C29 H29 0.9500
C30 H30 0.9500
C31 C32 1.352(14)
C31 C36 1.422(13)
C32 C33 1.382(15)
C32 H32 0.9500
C33 C34 1.388(15)
C33 H33 0.9500
C34 C35 1.405(16)
C34 H34 0.9500
C35 C36 1.420(16)
C35 H35 0.9500
C36 H36 0.9500
As2 C37 1.902(9)
As2 C49 1.908(10)
As2 C43 1.918(9)
As2 C55 1.922(10)
C37 C38 1.379(15)
C37 C42 1.411(15)
C38 C39 1.375(14)
C38 H38 0.9500
C39 C40 1.397(15)
C39 H39 0.9500
C40 C41 1.414(18)
C40 H40 0.9500
C41 C42 1.363(17)
C41 H41 0.9500
C42 H42 0.9500
C43 C44 1.365(15)
C43 C48 1.397(14)
C44 C45 1.352(16)
C44 H44 0.9500
C45 C46 1.446(19)
C45 H45 0.9500
C46 C47 1.358(18)
C46 H46 0.9500
C47 C48 1.426(16)
C47 H47 0.9500
C48 H48 0.9500
C49 C50 1.367(14)
C49 C54 1.407(16)
C50 C51 1.438(15)
C50 H50 0.9500
C51 C52 1.353(18)
C51 H51 0.9500
C52 C53 1.358(16)
C52 H52 0.9500
C53 C54 1.390(14)
C53 H53 0.9500
C54 H54 0.9500
C55 C56 1.381(14)
C55 C60 1.404(11)
C56 C57 1.392(15)
C56 H56 0.9500
C57 C58 1.381(17)
C57 H57 0.9500
C58 C59 1.531(19)
C58 H58 0.9500
C59 C60 1.356(13)
C59 H59 0.9500
C60 H60 0.9500
O1W H1W 0.8631
O1W H2W 0.8723
O2W H3W 0.8804
O2W H4W 0.8791
O3W H5W 0.8909
O3W H6W 0.8743
O4W H7W 0.8884
O4W H8W 0.8925
O5W H9W 0.8868
O5W H10W 0.8839
O6W H11W 0.8772
O6W H12W 0.8891
O7W H13W 0.8814
O7W H14W 0.9045
O7W H16W 0.5648
O7WA H14W 0.4886
O7WA H15W 0.9006
O7WA H16W 0.8960

loop_
_geom_hbond_atom_site_label_D
_geom_hbond_atom_site_label_H
_geom_hbond_atom_site_label_A
_geom_hbond_distance_DH
_geom_hbond_distance_HA
_geom_hbond_distance_DA
_geom_hbond_angle_DHA
_geom_hbond_site_symmetry_A
N1 H1 O6W 0.88 2.24 3.068(17) 157.6 1_455
N2 H2 O7W 0.88 1.93 2.767(15) 159.3 .
N2 H2 O7WA 0.88 2.36 3.10(2) 142.7 .
N7 H7 O5W 0.88 2.18 2.983(12) 150.9 .
N9 H9 O1W 0.88 2.05 2.823(10) 146.7 1_455
O1W H1W N9 0.86 2.25 2.823(10) 124.1 1_655
O1W H2W O3W 0.87 1.88 2.688(10) 152.6 .
O2W H3W N5 0.88 2.22 2.830(16) 125.7 1_655
O2W H4W N3 0.88 1.96 2.819(11) 167.2 .
O3W H5W O4W 0.89 1.98 2.707(11) 138.1 .
O3W H6W O5W 0.87 2.05 2.785(12) 141.2 .
O4W H7W N8 0.89 2.17 2.866(15) 134.7 1_655
O4W H8W O6W 0.89 2.00 2.813(12) 150.3 .
O5W H9W N12 0.89 2.19 3.035(16) 159.1 .
O5W H10W O7W 0.88 2.11 2.723(15) 126.0 .
O5W H10W O7WA 0.88 2.65 3.10(2) 112.5 .
O6W H11W N11 0.88 2.18 3.055(16) 173.4 2_646
O6W H12W N5 0.89 2.06 2.931(15) 167.5 1_655
O7W H13W O5W 0.88 2.13 2.723(15) 124.5 .
O7W H14W O2W 0.90 2.37 3.046(15) 131.4 .
O7WA H15W N11 0.90 2.18 2.99(2) 151.0 2_646

loop_
_geom_torsion_atom_site_label_1
_geom_torsion_atom_site_label_2
_geom_torsion_atom_site_label_3
_geom_torsion_atom_site_label_4
_geom_torsion
C6 Pt1 C2 N2 -37(3)
C5 Pt1 C2 N2 173.8(8)
C3 Pt1 C2 N2 -1.5(8)
C6 Pt1 C2 N1 137(3)
C5 Pt1 C2 N1 -12.1(11)
C3 Pt1 C2 N1 172.6(11)
C6 Pt1 C3 N3 176.8(8)
C5 Pt1 C3 N3 -60(6)
C2 Pt1 C3 N3 2.3(8)
C6 Pt1 C3 N4 -7.2(9)
C5 Pt1 C3 N4 116(5)
C2 Pt1 C3 N4 178.2(9)
C6 Pt1 C5 N5 168(45)
C2 Pt1 C5 N5 -17(45)
C3 Pt1 C5 N5 44(47)
C5 Pt1 C6 N6 134(10)
C2 Pt1 C6 N6 -15(12)
C3 Pt1 C6 N6 -50(10)
N2 C2 N1 C1 3.1(19)
Pt1 C2 N1 C1 -170.7(10)
N1 C2 N2 N3 -173.9(10)
Pt1 C2 N2 N3 0.8(13)
N4 C3 N3 N2 -178.7(9)
Pt1 C3 N3 N2 -2.4(11)
C2 N2 N3 C3 1.1(13)
N3 C3 N4 C4 1.8(15)
Pt1 C3 N4 C4 -174.2(8)
C12 Pt2 C8 N7 7.9(10)
C9 Pt2 C8 N7 -175.0(10)
C11 Pt2 C8 N7 -139(3)
C12 Pt2 C8 N8 -177.5(8)
C9 Pt2 C8 N8 -0.4(8)
C11 Pt2 C8 N8 36(3)
C8 Pt2 C9 N9 -0.7(9)
C12 Pt2 C9 N9 25(5)
C11 Pt2 C9 N9 -175.1(9)
C8 Pt2 C9 N10 -176.6(11)
C12 Pt2 C9 N10 -151(4)
C11 Pt2 C9 N10 9.0(11)
C8 Pt2 C11 N11 -2(12)
C12 Pt2 C11 N11 -148(10)
C9 Pt2 C11 N11 34(10)
C8 Pt2 C12 N12 77(16)
C9 Pt2 C12 N12 52(18)
C11 Pt2 C12 N12 -108(16)
N8 C8 N7 C7 -3.7(16)
Pt2 C8 N7 C7 171.0(9)
N7 C8 N8 N9 176.7(8)
Pt2 C8 N8 N9 1.3(12)
N10 C9 N9 N8 177.6(10)
Pt2 C9 N9 N8 1.5(13)
C8 N8 N9 C9 -1.8(14)
N9 C9 N10 C10 -4.9(18)
Pt2 C9 N10 C10 170.9(10)
C25 As1 C13 C18 174.6(7)
C19 As1 C13 C18 -63.7(8)
C31 As1 C13 C18 55.6(8)
C25 As1 C13 C14 -7.4(9)
C19 As1 C13 C14 114.3(8)
C31 As1 C13 C14 -126.5(8)
C18 C13 C14 C15 2.6(14)
As1 C13 C14 C15 -175.3(7)
C13 C14 C15 C16 -3.5(16)
C14 C15 C16 C17 4.1(17)
C15 C16 C17 C18 -3.6(17)
C16 C17 C18 C13 2.8(16)
C14 C13 C18 C17 -2.4(15)
As1 C13 C18 C17 175.5(8)
C13 As1 C19 C20 61.2(10)
C25 As1 C19 C20 -176.0(9)
C31 As1 C19 C20 -56.1(10)
C13 As1 C19 C24 -114.3(7)
C25 As1 C19 C24 8.5(8)
C31 As1 C19 C24 128.4(7)
C24 C19 C20 C21 1.5(18)
As1 C19 C20 C21 -173.9(10)
C19 C20 C21 C22 0(2)
C20 C21 C22 C23 -2.6(18)
C21 C22 C23 C24 4.0(16)
C20 C19 C24 C23 -0.2(14)
As1 C19 C24 C23 175.3(7)
C22 C23 C24 C19 -2.6(14)
C13 As1 C25 C30 -126.7(7)
C19 As1 C25 C30 111.8(7)
C31 As1 C25 C30 -8.8(8)
C13 As1 C25 C26 58.5(9)
C19 As1 C25 C26 -63.1(9)
C31 As1 C25 C26 176.4(8)
C30 C25 C26 C27 1.0(14)
As1 C25 C26 C27 175.7(7)
C25 C26 C27 C28 -0.4(15)
C26 C27 C28 C29 -0.7(16)
C27 C28 C29 C30 1.1(16)
C28 C29 C30 C25 -0.5(15)
C26 C25 C30 C29 -0.6(14)
As1 C25 C30 C29 -175.4(7)
C13 As1 C31 C32 44.4(9)
C25 As1 C31 C32 -76.4(8)
C19 As1 C31 C32 163.3(7)
C13 As1 C31 C36 -144.5(7)
C25 As1 C31 C36 94.7(8)
C19 As1 C31 C36 -25.7(8)
C36 C31 C32 C33 3.0(15)
As1 C31 C32 C33 173.4(7)
C31 C32 C33 C34 -1.5(15)
C32 C33 C34 C35 1.5(16)
C33 C34 C35 C36 -2.9(15)
C34 C35 C36 C31 4.2(14)
C32 C31 C36 C35 -4.4(14)
As1 C31 C36 C35 -174.9(7)
C49 As2 C37 C38 -13.7(10)
C43 As2 C37 C38 -133.0(8)
C55 As2 C37 C38 109.0(9)
C49 As2 C37 C42 169.1(9)
C43 As2 C37 C42 49.8(10)
C55 As2 C37 C42 -68.2(10)
C42 C37 C38 C39 2.3(16)
As2 C37 C38 C39 -174.8(8)
C37 C38 C39 C40 -1.3(16)
C38 C39 C40 C41 -1.1(17)
C39 C40 C41 C42 2.5(19)
C40 C41 C42 C37 -1.5(19)
C38 C37 C42 C41 -0.9(17)
As2 C37 C42 C41 176.4(9)
C37 As2 C43 C44 23.6(9)
C49 As2 C43 C44 -96.7(8)
C55 As2 C43 C44 142.7(8)
C37 As2 C43 C48 -160.3(7)
C49 As2 C43 C48 79.4(8)
C55 As2 C43 C48 -41.2(8)
C48 C43 C44 C45 0.9(16)
As2 C43 C44 C45 176.7(8)
C43 C44 C45 C46 -2.7(16)
C44 C45 C46 C47 4.4(17)
C45 C46 C47 C48 -4.1(17)
C44 C43 C48 C47 -0.4(14)
As2 C43 C48 C47 -176.4(7)
C46 C47 C48 C43 2.1(15)
C37 As2 C49 C50 -114.2(8)
C43 As2 C49 C50 5.6(9)
C55 As2 C49 C50 124.1(8)
C37 As2 C49 C54 65.3(8)
C43 As2 C49 C54 -174.9(7)
C55 As2 C49 C54 -56.4(8)
C54 C49 C50 C51 -2.4(15)
As2 C49 C50 C51 177.1(7)
C49 C50 C51 C52 3.5(15)
C50 C51 C52 C53 -3.5(16)
C51 C52 C53 C54 2.3(16)
C52 C53 C54 C49 -1.1(15)
C50 C49 C54 C53 1.3(14)
As2 C49 C54 C53 -178.3(7)
C37 As2 C55 C56 65.6(9)
C49 As2 C55 C56 -172.4(8)
C43 As2 C55 C56 -53.4(9)
C37 As2 C55 C60 -115.4(7)
C49 As2 C55 C60 6.6(8)
C43 As2 C55 C60 125.6(7)
C60 C55 C56 C57 -0.6(15)
As2 C55 C56 C57 178.3(8)
C55 C56 C57 C58 3.9(17)
C56 C57 C58 C59 -9.2(18)
C57 C58 C59 C60 11.3(16)
C58 C59 C60 C55 -8.4(13)
C56 C55 C60 C59 3.5(13)
As2 C55 C60 C59 -175.4(7)
